data_7156300
loop_
_publ_author_name
'Singh, Kamaljeet'
'Trinh, Winston'
'Latifi, Reza'
'Weaver, Jimmie D.'

_publ_section_title
;
 An elusive thermal [2 + 2] cycloaddition driven by visible light
 photocatalysis: tapping into strain to access C2-symmetric tricyclic
 rings.
;
_journal_issue 7
_journal_name_full 'Organic &amp; biomolecular chemistry'
_journal_page_first 1854
_journal_page_last 1861
_journal_paper_doi 10.1039/c8ob01273c
_journal_volume 17
_journal_year 2019
_chemical_formula_moiety 'C24 H30 N2'
_chemical_formula_sum 'C24 H30 N2'
_chemical_formula_weight 346.50
_chemical_name_systematic (5aS,5bS,10aS,10bS)-5a,5b-di(pyridin-2-yl)tetradecahydrocyclobuta[1,2:3,4]di[7]annulene
_space_group_crystal_system monoclinic
_space_group_IT_number 15
_space_group_name_Hall '-C 2yc'
_space_group_name_H-M_alt 'C 1 2/c 1'
_symmetry_space_group_name_Hall '-C 2yc'
_symmetry_space_group_name_H-M 'C 1 2/c 1'
_atom_sites_solution_hydrogens mixed
_atom_sites_solution_primary direct
_audit_creation_date 2017-08-31
_audit_creation_method
;
Olex2 1.2
(compiled 2017.01.04 svn.r3372 for OlexSys, GUI svn.r5292)
;
_audit_update_record
;
2017-12-29 deposited with the CCDC.
2018-06-25 downloaded from the CCDC.
;
_cell_angle_alpha 90
_cell_angle_beta 100.152(2)
_cell_angle_gamma 90
_cell_formula_units_Z 8
_cell_length_a 24.779(3)
_cell_length_b 8.6962(10)
_cell_length_c 17.543(2)
_cell_measurement_reflns_used 9959
_cell_measurement_temperature 100
_cell_measurement_theta_max 29.56
_cell_measurement_theta_min 2.36
_cell_volume 3721.0(8)
_computing_cell_refinement 'Bruker SAINT'
_computing_data_collection 'Bruker APEX2'
_computing_data_reduction 'Bruker SAINT'
_computing_molecular_graphics 'Bruker SHELXTL'
_computing_publication_material 'Bruker SHELXTL'
_computing_structure_refinement 'SHELXL-2014 (Sheldrick 2014)'
_computing_structure_solution 'SHELXS-97 (Sheldrick 2008)'
_diffrn_ambient_temperature 100
_diffrn_measured_fraction_theta_full 0.982
_diffrn_measured_fraction_theta_max 0.944
_diffrn_measurement_device_type 'Bruker APEX-II CCD'
_diffrn_measurement_method '\f and \w scans'
_diffrn_radiation_type MoK\a
_diffrn_radiation_wavelength 0.71073
_diffrn_reflns_av_R_equivalents 0.0319
_diffrn_reflns_av_unetI/netI 0.0248
_diffrn_reflns_Laue_measured_fraction_full 0.982
_diffrn_reflns_Laue_measured_fraction_max 0.944
_diffrn_reflns_limit_h_max 34
_diffrn_reflns_limit_h_min -34
_diffrn_reflns_limit_k_max 12
_diffrn_reflns_limit_k_min -12
_diffrn_reflns_limit_l_max 24
_diffrn_reflns_limit_l_min -23
_diffrn_reflns_number 27983
_diffrn_reflns_point_group_measured_fraction_full 0.982
_diffrn_reflns_point_group_measured_fraction_max 0.944
_diffrn_reflns_theta_full 25.242
_diffrn_reflns_theta_max 29.595
_diffrn_reflns_theta_min 1.670
_diffrn_standards_number 0
_exptl_absorpt_coefficient_mu 0.072
_exptl_absorpt_correction_T_max 0.7459
_exptl_absorpt_correction_T_min 0.6681
_exptl_absorpt_correction_type multi-scan
_exptl_absorpt_process_details
;
SADABS-2016/2 (Bruker,2016/2) was used for absorption correction.
wR2(int) was 0.1221 before and 0.0576 after correction.
The Ratio of minimum to maximum transmission is 0.8957.
The \l/2 correction factor is Not present.
;
_exptl_crystal_colour 'clear light colourless'
_exptl_crystal_colour_lustre clear
_exptl_crystal_colour_modifier light
_exptl_crystal_colour_primary colourless
_exptl_crystal_density_diffrn 1.237
_exptl_crystal_description block
_exptl_crystal_F_000 1504
_exptl_crystal_size_max 0.215
_exptl_crystal_size_mid 0.187
_exptl_crystal_size_min 0.152
_refine_diff_density_max 0.478
_refine_diff_density_min -0.380
_refine_diff_density_rms 0.052
_refine_ls_extinction_method none
_refine_ls_goodness_of_fit_ref 1.050
_refine_ls_hydrogen_treatment mixed
_refine_ls_matrix_type full
_refine_ls_number_parameters 242
_refine_ls_number_reflns 4929
_refine_ls_number_restraints 0
_refine_ls_restrained_S_all 1.050
_refine_ls_R_factor_all 0.0565
_refine_ls_R_factor_gt 0.0495
_refine_ls_shift/su_max 0.000
_refine_ls_shift/su_mean 0.000
_refine_ls_structure_factor_coef Fsqd
_refine_ls_weighting_details 'w=1/[\s^2^(Fo^2^)+(0.0567P)^2^+5.7584P] where P=(Fo^2^+2Fc^2^)/3'
_refine_ls_weighting_scheme calc
_refine_ls_wR_factor_gt 0.1293
_refine_ls_wR_factor_ref 0.1339
_reflns_Friedel_coverage 0.000
_reflns_number_gt 4329
_reflns_number_total 4929
_reflns_threshold_expression 'I > 2\s(I)'
_cod_data_source_file c8ob01273c2.cif
_cod_data_source_block fi_abs_ks5278
_cod_depositor_comments 'Adding full bibliography for 7156298--7156300.cif.'
_cod_original_cell_volume 3720.9(7)
_cod_database_code 7156300
_shelx_shelxl_version_number 2014/7
_shelx_space_group_comment
;
The symmetry employed for this shelxl refinement is uniquely defined
by the following loop, which should always be used as a source of
symmetry information in preference to the above space-group names.
They are only intended as comments.
;
_olex2_refinement_description
;
1. Fixed Uiso
 At 1.2 times of:
  All C(H) groups, All C(H,H) groups
2.a Ternary CH refined with riding coordinates:
 C15(H15), C8(H8)
2.b Secondary CH2 refined with riding coordinates:
 C16(H16A,H16B), C17(H17A,H17B), C18(H18A,H18B), C19(H19A,H19B), C20(H20A,
 H20B), C9(H9A,H9B), C10(H10A,H10B), C11(H11A,H11B), C12(H12A,H12B)
2.c Aromatic/amide H refined with riding coordinates:
 C4(H4), C5(H5), C6(H6), C25(H25), C24(H24), C22(H22), C23(H23), C3(H3)
;
_olex2_submission_special_instructions 'No special instructions were received'

loop_
_space_group_symop_operation_xyz
'x, y, z'
'-x, y, -z+1/2'
'x+1/2, y+1/2, z'
'-x+1/2, y+1/2, -z+1/2'
'-x, -y, -z'
'x, -y, z-1/2'
'-x+1/2, -y+1/2, -z'
'x+1/2, -y+1/2, z-1/2'

loop_
_atom_site_label
_atom_site_type_symbol
_atom_site_fract_x
_atom_site_fract_y
_atom_site_fract_z
_atom_site_U_iso_or_equiv
_atom_site_adp_type
_atom_site_occupancy
_atom_site_site_symmetry_order
_atom_site_calc_flag
_atom_site_refinement_flags_posn
C4 C 0.44952(7) 1.16334(17) 0.41544(9) 0.0264(3) Uani 1 1 d .
H4 H 0.4637 1.2614 0.4324 0.032 Uiso 1 1 calc R
C5 C 0.48375(6) 1.04303(19) 0.40689(10) 0.0281(3) Uani 1 1 d .
H5 H 0.5223 1.0578 0.4180 0.034 Uiso 1 1 calc R
C6 C 0.46289(5) 0.90122(16) 0.38235(8) 0.0193(3) Uani 1 1 d .
H6 H 0.4868 0.8188 0.3756 0.023 Uiso 1 1 calc R
C1 C 0.40688(5) 0.88053(14) 0.36767(7) 0.0136(2) Uani 1 1 d .
C7 C 0.38408(5) 0.72489(14) 0.33923(7) 0.0124(2) Uani 1 1 d .
C14 C 0.37024(5) 0.72443(14) 0.24480(7) 0.0131(2) Uani 1 1 d .
C21 C 0.38239(5) 0.56594(14) 0.21625(7) 0.0134(2) Uani 1 1 d .
N26 N 0.34544(5) 0.45059(14) 0.21537(7) 0.0218(3) Uani 1 1 d .
C25 C 0.36020(6) 0.30637(16) 0.19757(8) 0.0219(3) Uani 1 1 d .
H25 H 0.3345 0.2252 0.1973 0.026 Uiso 1 1 calc R
C24 C 0.41096(6) 0.27313(15) 0.17980(8) 0.0211(3) Uani 1 1 d .
H24 H 0.4206 0.1711 0.1682 0.025 Uiso 1 1 calc R
C22 C 0.43334(5) 0.53908(15) 0.19782(7) 0.0160(2) Uani 1 1 d .
H22 H 0.4586 0.6212 0.1979 0.019 Uiso 1 1 calc R
C23 C 0.44727(6) 0.39287(17) 0.17938(8) 0.0214(3) Uani 1 1 d .
H23 H 0.4823 0.3740 0.1662 0.026 Uiso 1 1 calc R
C15 C 0.30994(5) 0.76195(15) 0.25324(7) 0.0154(2) Uani 1 1 d .
H15 H 0.3078 0.8762 0.2584 0.019 Uiso 1 1 calc R
C16 C 0.26109(6) 0.71484(19) 0.19231(8) 0.0231(3) Uani 1 1 d .
H16A H 0.2288 0.7769 0.1992 0.028 Uiso 1 1 calc R
H16B H 0.2524 0.6055 0.2001 0.028 Uiso 1 1 calc R
C17 C 0.27188(6) 0.73655(18) 0.10940(8) 0.0242(3) Uani 1 1 d .
H17A H 0.2907 0.6436 0.0947 0.029 Uiso 1 1 calc R
H17B H 0.2361 0.7436 0.0741 0.029 Uiso 1 1 calc R
C18 C 0.30621(7) 0.87787(17) 0.09624(8) 0.0266(3) Uani 1 1 d .
H18A H 0.2964 0.9632 0.1285 0.032 Uiso 1 1 calc R
H18B H 0.2960 0.9096 0.0414 0.032 Uiso 1 1 calc R
C19 C 0.36866(6) 0.85564(17) 0.11461(8) 0.0230(3) Uani 1 1 d .
H19A H 0.3860 0.9402 0.0898 0.028 Uiso 1 1 calc R
H19B H 0.3777 0.7583 0.0905 0.028 Uiso 1 1 calc R
C20 C 0.39463(6) 0.85121(15) 0.20090(7) 0.0182(3) Uani 1 1 d .
H20A H 0.4346 0.8344 0.2058 0.022 Uiso 1 1 calc R
H20B H 0.3890 0.9519 0.2247 0.022 Uiso 1 1 calc R
C8 C 0.32135(5) 0.69714(15) 0.33599(7) 0.0140(2) Uani 1 1 d .
H8 H 0.3156 0.5835 0.3311 0.017 Uiso 1 1 calc R
C9 C 0.29164(6) 0.75011(17) 0.40016(8) 0.0198(3) Uani 1 1 d .
H9A H 0.2562 0.6953 0.3953 0.024 Uiso 1 1 calc R
H9B H 0.2838 0.8615 0.3941 0.024 Uiso 1 1 calc R
C10 C 0.32526(6) 0.72044(17) 0.48107(8) 0.0208(3) Uani 1 1 d .
H10A H 0.3503 0.8086 0.4952 0.025 Uiso 1 1 calc R
H10B H 0.2998 0.7173 0.5187 0.025 Uiso 1 1 calc R
C11 C 0.35945(6) 0.57219(16) 0.48986(8) 0.0198(3) Uani 1 1 d .
H11A H 0.3389 0.4914 0.4571 0.024 Uiso 1 1 calc R
H11B H 0.3639 0.5374 0.5443 0.024 Uiso 1 1 calc R
C12 C 0.41660(6) 0.58748(15) 0.46782(7) 0.0177(3) Uani 1 1 d .
H12A H 0.4339 0.6822 0.4921 0.021 Uiso 1 1 calc R
H12B H 0.4392 0.4994 0.4906 0.021 Uiso 1 1 calc R
C13 C 0.41848(5) 0.59351(15) 0.38080(7) 0.0153(2) Uani 1 1 d .
H13A H 0.4573(7) 0.602(2) 0.3740(10) 0.018 Uiso 1 1 d R
N2 N 0.37240(5) 0.99827(14) 0.37472(8) 0.0251(3) Uani 1 1 d .
C3 C 0.39400(7) 1.13707(17) 0.39865(10) 0.0276(3) Uani 1 1 d .
H3 H 0.3698 1.2194 0.4040 0.033 Uiso 1 1 calc R
H13B H 0.4047(7) 0.495(2) 0.3579(9) 0.015(4) Uiso 1 1 d .

loop_
_atom_site_aniso_label
_atom_site_aniso_U_11
_atom_site_aniso_U_22
_atom_site_aniso_U_33
_atom_site_aniso_U_23
_atom_site_aniso_U_13
_atom_site_aniso_U_12
C4 0.0374(9) 0.0168(6) 0.0237(7) -0.0031(5) 0.0021(6) -0.0104(6)
C5 0.0183(7) 0.0295(8) 0.0363(8) 0.0040(6) 0.0042(6) -0.0081(6)
C6 0.0148(6) 0.0179(6) 0.0263(7) 0.0001(5) 0.0066(5) -0.0001(5)
C1 0.0158(6) 0.0135(5) 0.0113(5) -0.0008(4) 0.0023(4) -0.0013(4)
C7 0.0133(5) 0.0118(5) 0.0124(5) -0.0011(4) 0.0027(4) -0.0002(4)
C14 0.0148(6) 0.0122(5) 0.0124(5) -0.0012(4) 0.0031(4) -0.0008(4)
C21 0.0150(6) 0.0141(5) 0.0111(5) -0.0011(4) 0.0022(4) 0.0000(4)
N26 0.0231(6) 0.0201(6) 0.0236(6) 0.0006(5) 0.0081(5) -0.0014(5)
C25 0.0244(7) 0.0194(6) 0.0224(6) 0.0011(5) 0.0059(5) -0.0046(5)
C24 0.0299(7) 0.0143(6) 0.0205(6) -0.0030(5) 0.0080(5) 0.0020(5)
C22 0.0138(6) 0.0157(6) 0.0189(6) -0.0038(5) 0.0039(5) -0.0033(5)
C23 0.0180(6) 0.0241(7) 0.0226(6) -0.0021(5) 0.0051(5) 0.0026(5)
C15 0.0143(6) 0.0169(6) 0.0148(5) -0.0031(4) 0.0017(4) 0.0012(5)
C16 0.0156(6) 0.0336(8) 0.0189(6) -0.0072(6) -0.0002(5) 0.0001(6)
C17 0.0235(7) 0.0297(7) 0.0170(6) -0.0053(5) -0.0027(5) 0.0021(6)
C18 0.0387(9) 0.0217(7) 0.0163(6) 0.0003(5) -0.0036(6) 0.0041(6)
C19 0.0355(8) 0.0187(6) 0.0147(6) 0.0008(5) 0.0045(5) -0.0065(6)
C20 0.0252(7) 0.0153(6) 0.0142(5) 0.0001(4) 0.0041(5) -0.0054(5)
C8 0.0117(5) 0.0154(5) 0.0153(5) -0.0029(4) 0.0035(4) -0.0009(4)
C9 0.0152(6) 0.0275(7) 0.0176(6) -0.0052(5) 0.0051(5) 0.0013(5)
C10 0.0201(6) 0.0281(7) 0.0153(6) -0.0040(5) 0.0062(5) 0.0018(5)
C11 0.0250(7) 0.0201(6) 0.0151(6) 0.0008(5) 0.0059(5) -0.0027(5)
C12 0.0207(6) 0.0177(6) 0.0144(5) 0.0008(5) 0.0022(5) 0.0026(5)
C13 0.0161(6) 0.0140(5) 0.0159(5) -0.0001(4) 0.0033(5) 0.0022(5)
N2 0.0235(6) 0.0186(6) 0.0331(7) 0.0010(5) 0.0043(5) 0.0016(5)
C3 0.0331(8) 0.0166(6) 0.0346(8) 0.0016(6) 0.0102(6) 0.0048(6)

loop_
_atom_type_symbol
_atom_type_description
_atom_type_scat_dispersion_real
_atom_type_scat_dispersion_imag
_atom_type_scat_source
C C 0.0033 0.0016 'International Tables Vol C Tables 4.2.6.8 and 6.1.1.4'
H H 0.0000 0.0000 'International Tables Vol C Tables 4.2.6.8 and 6.1.1.4'
N N 0.0061 0.0033 'International Tables Vol C Tables 4.2.6.8 and 6.1.1.4'

loop_
_geom_angle_atom_site_label_1
_geom_angle_atom_site_label_2
_geom_angle_atom_site_label_3
_geom_angle
C5 C4 H4 121.2
C5 C4 C3 117.69(14)
C3 C4 H4 121.2
C4 C5 H5 119.6
C4 C5 C6 120.81(14)
C6 C5 H5 119.6
C5 C6 H6 120.5
C5 C6 C1 119.06(13)
C1 C6 H6 120.5
C6 C1 C7 118.84(11)
N2 C1 C6 121.02(12)
N2 C1 C7 120.06(11)
C1 C7 C14 109.61(9)
C1 C7 C8 117.36(10)
C1 C7 C13 111.44(10)
C8 C7 C14 86.15(9)
C13 C7 C14 118.79(10)
C13 C7 C8 111.62(10)
C21 C14 C7 108.63(10)
C21 C14 C15 118.09(10)
C21 C14 C20 111.73(10)
C15 C14 C7 86.38(8)
C20 C14 C7 118.59(10)
C20 C14 C15 111.52(10)
N26 C21 C14 120.24(11)
N26 C21 C22 121.11(12)
C22 C21 C14 118.41(11)
C21 N26 C25 118.48(12)
N26 C25 H25 118.7
N26 C25 C24 122.62(13)
C24 C25 H25 118.7
C25 C24 H24 121.1
C23 C24 C25 117.75(13)
C23 C24 H24 121.1
C21 C22 H22 120.3
C23 C22 C21 119.47(12)
C23 C22 H22 120.3
C24 C23 H23 119.7
C22 C23 C24 120.54(13)
C22 C23 H23 119.7
C14 C15 H15 106.4
C16 C15 C14 122.18(10)
C16 C15 H15 106.4
C16 C15 C8 123.75(11)
C8 C15 C14 89.61(9)
C8 C15 H15 106.4
C15 C16 H16A 109.1
C15 C16 H16B 109.1
C15 C16 C17 112.46(12)
H16A C16 H16B 107.8
C17 C16 H16A 109.1
C17 C16 H16B 109.1
C16 C17 H17A 108.3
C16 C17 H17B 108.3
H17A C17 H17B 107.4
C18 C17 C16 115.74(12)
C18 C17 H17A 108.3
C18 C17 H17B 108.3
C17 C18 H18A 108.4
C17 C18 H18B 108.4
C17 C18 C19 115.61(12)
H18A C18 H18B 107.4
C19 C18 H18A 108.4
C19 C18 H18B 108.4
C18 C19 H19A 108.2
C18 C19 H19B 108.2
C18 C19 C20 116.17(12)
H19A C19 H19B 107.4
C20 C19 H19A 108.2
C20 C19 H19B 108.2
C14 C20 C19 112.33(11)
C14 C20 H20A 109.1
C14 C20 H20B 109.1
C19 C20 H20A 109.1
C19 C20 H20B 109.1
H20A C20 H20B 107.9
C7 C8 H8 106.4
C15 C8 C7 89.65(9)
C15 C8 H8 106.4
C9 C8 C7 122.27(11)
C9 C8 C15 123.77(11)
C9 C8 H8 106.4
C8 C9 H9A 109.2
C8 C9 H9B 109.2
C8 C9 C10 112.26(11)
H9A C9 H9B 107.9
C10 C9 H9A 109.2
C10 C9 H9B 109.2
C9 C10 H10A 108.4
C9 C10 H10B 108.4
H10A C10 H10B 107.4
C11 C10 C9 115.70(11)
C11 C10 H10A 108.4
C11 C10 H10B 108.4
C10 C11 H11A 108.6
C10 C11 H11B 108.6
C10 C11 C12 114.73(11)
H11A C11 H11B 107.6
C12 C11 H11A 108.6
C12 C11 H11B 108.6
C11 C12 H12A 108.2
C11 C12 H12B 108.2
H12A C12 H12B 107.4
C13 C12 C11 116.31(11)
C13 C12 H12A 108.2
C13 C12 H12B 108.2
C7 C13 C12 112.76(10)
C7 C13 H13A 110.8(10)
C7 C13 H13B 109.3(10)
C12 C13 H13A 108.8(10)
C12 C13 H13B 107.9(9)
H13A C13 H13B 107.0(14)
C1 N2 C3 118.73(13)
C4 C3 H3 118.7
N2 C3 C4 122.66(14)
N2 C3 H3 118.7

loop_
_geom_bond_atom_site_label_1
_geom_bond_atom_site_label_2
_geom_bond_distance
C4 H4 0.9500
C4 C5 1.372(2)
C4 C3 1.374(2)
C5 H5 0.9500
C5 C6 1.377(2)
C6 H6 0.9500
C6 C1 1.3780(18)
C1 C7 1.5167(17)
C1 N2 1.3530(17)
C7 C14 1.6314(17)
C7 C8 1.5642(17)
C7 C13 1.5311(17)
C14 C21 1.5147(17)
C14 C15 1.5615(18)
C14 C20 1.5291(17)
C21 N26 1.3564(17)
C21 C22 1.3772(17)
N26 C25 1.3582(18)
C25 H25 0.9500
C25 C24 1.379(2)
C24 H24 0.9500
C24 C23 1.377(2)
C22 H22 0.9500
C22 C23 1.3711(19)
C23 H23 0.9500
C15 H15 1.0000
C15 C16 1.5230(19)
C15 C8 1.5363(18)
C16 H16A 0.9900
C16 H16B 0.9900
C16 C17 1.536(2)
C17 H17A 0.9900
C17 H17B 0.9900
C17 C18 1.535(2)
C18 H18A 0.9900
C18 H18B 0.9900
C18 C19 1.536(2)
C19 H19A 0.9900
C19 H19B 0.9900
C19 C20 1.5375(18)
C20 H20A 0.9900
C20 H20B 0.9900
C8 H8 1.0000
C8 C9 1.5210(17)
C9 H9A 0.9900
C9 H9B 0.9900
C9 C10 1.5356(19)
C10 H10A 0.9900
C10 H10B 0.9900
C10 C11 1.535(2)
C11 H11A 0.9900
C11 H11B 0.9900
C11 C12 1.5382(19)
C12 H12A 0.9900
C12 H12B 0.9900
C12 C13 1.5365(17)
C13 H13A 0.992(17)
C13 H13B 0.980(17)
N2 C3 1.357(2)
C3 H3 0.9500

loop_
_geom_torsion_atom_site_label_1
_geom_torsion_atom_site_label_2
_geom_torsion_atom_site_label_3
_geom_torsion_atom_site_label_4
_geom_torsion
C4 C5 C6 C1 -1.1(2)
C5 C4 C3 N2 0.3(2)
C5 C6 C1 C7 178.89(13)
C5 C6 C1 N2 2.0(2)
C6 C1 C7 C14 -93.68(13)
C6 C1 C7 C8 170.34(11)
C6 C1 C7 C13 39.88(15)
C6 C1 N2 C3 -1.7(2)
C1 C7 C14 C21 144.79(10)
C1 C7 C14 C15 -96.76(10)
C1 C7 C14 C20 15.83(15)
C1 C7 C8 C15 88.84(11)
C1 C7 C8 C9 -41.97(17)
C1 C7 C13 C12 64.98(14)
C1 N2 C3 C4 0.5(2)
C7 C1 N2 C3 -178.55(12)
C7 C14 C21 N26 81.09(14)
C7 C14 C21 C22 -93.39(13)
C7 C14 C15 C16 -152.01(13)
C7 C14 C15 C8 -21.31(9)
C7 C14 C20 C19 -168.02(11)
C7 C8 C9 C10 -41.77(17)
C14 C7 C8 C15 -21.28(9)
C14 C7 C8 C9 -152.09(12)
C14 C7 C13 C12 -166.18(10)
C14 C21 N26 C25 -172.84(12)
C14 C21 C22 C23 173.46(12)
C14 C15 C16 C17 -40.29(18)
C14 C15 C8 C7 22.23(9)
C14 C15 C8 C9 151.88(12)
C21 C14 C15 C16 -42.80(17)
C21 C14 C15 C8 87.90(11)
C21 C14 C20 C19 64.46(15)
C21 N26 C25 C24 -0.5(2)
C21 C22 C23 C24 -0.5(2)
N26 C21 C22 C23 -1.0(2)
N26 C25 C24 C23 -0.9(2)
C25 C24 C23 C22 1.4(2)
C22 C21 N26 C25 1.49(19)
C15 C14 C21 N26 -14.90(17)
C15 C14 C21 C22 170.62(11)
C15 C14 C20 C19 -70.12(14)
C15 C16 C17 C18 -36.55(18)
C15 C8 C9 C10 -156.20(12)
C16 C15 C8 C7 151.72(12)
C16 C15 C8 C9 -78.62(17)
C16 C17 C18 C19 85.42(16)
C17 C18 C19 C20 -74.83(16)
C18 C19 C20 C14 57.66(16)
C20 C14 C21 N26 -146.22(12)
C20 C14 C21 C22 39.31(16)
C20 C14 C15 C16 88.61(15)
C20 C14 C15 C8 -140.68(10)
C8 C7 C14 C21 -97.50(10)
C8 C7 C14 C15 20.96(9)
C8 C7 C14 C20 133.54(11)
C8 C7 C13 C12 -68.40(13)
C8 C15 C16 C17 -154.55(12)
C8 C9 C10 C11 -36.00(17)
C9 C10 C11 C12 86.16(15)
C10 C11 C12 C13 -75.71(15)
C11 C12 C13 C7 57.25(15)
C13 C7 C14 C21 15.11(15)
C13 C7 C14 C15 133.57(11)
C13 C7 C14 C20 -113.85(13)
C13 C7 C8 C15 -140.78(10)
C13 C7 C8 C9 88.41(14)
N2 C1 C7 C14 83.20(14)
N2 C1 C7 C8 -12.78(17)
N2 C1 C7 C13 -143.24(12)
C3 C4 C5 C6 0.0(2)
